data_4310101
loop_
_publ_author_name
'Kirill A. Kovnir'
'Alexei V. Sobolev'
'Igor A. Presniakov'
'Oleg I. Lebedev'
'Gustaaf Van Tendeloo'
'Walter Schnelle'
'Yuri Grin'
'Andrei V. Shevelkov'

_publ_contact_author_address
;
        Inorganic Synthesis Laboratory
        Moscow State University
        Leninskie Gory 1/3
        119992 Moscow
        Russia
;
_publ_contact_author_email shev@inorg.chem.msu.ru
_publ_contact_author_fax '7 095 939-4788'
_publ_contact_author_name
;
        Andrei V. Shevelkov
;
_publ_contact_author_phone '7 095 939-1200'
_publ_section_title
;
Sn19.3Cu4.7As22I8: a New Clathrate-I Compound with Transition-Metal Atoms
in the Cationic Framework
;
_journal_name_full 'Inorganic Chemistry'
_journal_page_first 8786
_journal_page_last 8793
_journal_paper_doi 10.1021/ic051160k
_journal_volume 44
_journal_year 2005
_chemical_formula_moiety '(Sn19.3Cu4.7As22), I8'
_chemical_formula_sum 'As22 Cu4.7 I8 Sn19.3'
_chemical_formula_weight 5236.25
_chemical_melting_point ?
_chemical_name_common 'tin copper arsenide iodide'
_chemical_name_systematic
; 
 ? 
;
_space_group_IT_number 223
_symmetry_cell_setting cubic
_symmetry_space_group_name_Hall '-P 4n 2 3'
_symmetry_space_group_name_H-M 'P m -3 n'
_atom_sites_solution_hydrogens geom
_atom_sites_solution_primary direct
_atom_sites_solution_secondary difmap
_audit_creation_method SHELXL-97
_cell_angle_alpha 90.00
_cell_angle_beta 90.00
_cell_angle_gamma 90.00
_cell_formula_units_Z 1
_cell_length_a 11.1720(10)
_cell_length_b 11.1720(10)
_cell_length_c 11.1720(10)
_cell_measurement_reflns_used 24
_cell_measurement_temperature 293(2)
_cell_measurement_theta_max 14.96
_cell_measurement_theta_min 14.94
_cell_volume 1394.4(2)
_computing_cell_refinement 'CAD4 (Nonius)'
_computing_data_collection 'CAD4 (Nonius)'
_computing_data_reduction 'XCAD7 (P.McArdle, 1999)'
_computing_molecular_graphics 'SHELXL-97 (Sheldrick, 1997)'
_computing_publication_material 'SHELXL-97 (Sheldrick, 1997)'
_computing_structure_refinement 'SHELXL-97 (Sheldrick, 1997)'
_computing_structure_solution 'SHELXS-97 (Sheldrick, 1990)'
_diffrn_ambient_temperature 293(2)
_diffrn_measured_fraction_theta_full 1.000
_diffrn_measured_fraction_theta_max 1.000
_diffrn_measurement_device_type 'Nonius CAD4F'
_diffrn_measurement_method \w--2\q
_diffrn_radiation_monochromator graphite
_diffrn_radiation_source 'fine-focus sealed tube'
_diffrn_radiation_type MoK\a
_diffrn_radiation_wavelength 0.71069
_diffrn_reflns_av_R_equivalents 0.0741
_diffrn_reflns_av_sigmaI/netI 0.0408
_diffrn_reflns_limit_h_max 0
_diffrn_reflns_limit_h_min -14
_diffrn_reflns_limit_k_max 0
_diffrn_reflns_limit_k_min -14
_diffrn_reflns_limit_l_max 14
_diffrn_reflns_limit_l_min 0
_diffrn_reflns_number 1756
_diffrn_reflns_theta_full 27.94
_diffrn_reflns_theta_max 27.94
_diffrn_reflns_theta_min 2.58
_diffrn_standards_decay_% 0
_diffrn_standards_interval_time 120
_diffrn_standards_number 1
_exptl_absorpt_coefficient_mu 27.586
_exptl_absorpt_correction_T_max 0.4050
_exptl_absorpt_correction_T_min 0.2483
_exptl_absorpt_correction_type 'psi-scan corrections'
_exptl_crystal_colour black
_exptl_crystal_density_diffrn 6.236
_exptl_crystal_density_method 'not measured'
_exptl_crystal_description prism
_exptl_crystal_F_000 2245
_exptl_crystal_size_max 0.07
_exptl_crystal_size_mid 0.05
_exptl_crystal_size_min 0.04
_refine_diff_density_max 1.291
_refine_diff_density_min -0.889
_refine_diff_density_rms 0.235
_refine_ls_extinction_coef 0.00211(17)
_refine_ls_extinction_expression Fc^*^=kFc[1+0.001xFc^2^\l^3^/sin(2\q)]^-1/4^
_refine_ls_extinction_method SHELXL
_refine_ls_goodness_of_fit_ref 1.296
_refine_ls_hydrogen_treatment none
_refine_ls_matrix_type full
_refine_ls_number_parameters 22
_refine_ls_number_reflns 329
_refine_ls_number_restraints 1
_refine_ls_restrained_S_all 1.294
_refine_ls_R_factor_all 0.0332
_refine_ls_R_factor_gt 0.0308
_refine_ls_shift/su_max 0.001
_refine_ls_shift/su_mean 0.000
_refine_ls_structure_factor_coef Fsqd
_refine_ls_weighting_details 'calc w=1/[\s^2^(Fo^2^)+(0.0102P)^2^+3.4402P] where P=(Fo^2^+2Fc^2^)/3'
_refine_ls_weighting_scheme calc
_refine_ls_wR_factor_gt 0.0624
_refine_ls_wR_factor_ref 0.0630
_reflns_number_gt 314
_reflns_number_total 329
_reflns_threshold_expression >2sigma(I)
_cod_data_source_file ic051160ksi20050712_111006.cif
_cod_data_source_block xl
_cod_depositor_comments
;
The following automatic conversions were performed:
_chemical_melting_point value 'not measured' changed to '?' - value
is undefined or not given.
Automatic conversion script
Id: cif_fix_values 1391 2010-09-07 12:51:13Z saulius 

The following automatic conversions were performed:
data name '_publ_contact_autor_name' replaced with
'_publ_contact_author_name' as specified in the replacement file
'/home/antanas/src/cod-tools/trunk/data/replacement-values/replacement_tags.lst'.

data
name '_publ_contact_autor_address' replaced with
'_publ_contact_author_address' as specified in the replacement file
'/home/antanas/src/cod-tools/trunk/data/replacement-values/replacement_tags.lst'.

data
name '_atom_site_symetry_multiplicity' replaced with
'_atom_site_symmetry_multiplicity' as specified in the replacement
file
'/home/antanas/src/cod-tools/trunk/data/replacement-values/replacement_tags.lst'.

Automatic conversion script
Id: cif_correct_tags 4998 2017-03-02 13:24:31Z antanas 
;
_cod_database_code 4310101

loop_
_symmetry_equiv_pos_as_xyz
'x, y, z'
'z, x, y'
'y, z, x'
'x, y, -z'
'z, x, -y'
'y, z, -x'
'-x, y, z'
'-z, x, y'
'-y, z, x'
'-x, y, -z'
'-z, x, -y'
'-y, z, -x'
'y+1/2, x+1/2, z+1/2'
'x+1/2, z+1/2, y+1/2'
'z+1/2, y+1/2, x+1/2'
'y+1/2, x+1/2, -z+1/2'
'x+1/2, z+1/2, -y+1/2'
'z+1/2, y+1/2, -x+1/2'
'y+1/2, -x+1/2, z+1/2'
'x+1/2, -z+1/2, y+1/2'
'z+1/2, -y+1/2, x+1/2'
'y+1/2, -x+1/2, -z+1/2'
'x+1/2, -z+1/2, -y+1/2'
'z+1/2, -y+1/2, -x+1/2'
'-x, -y, -z'
'-z, -x, -y'
'-y, -z, -x'
'-x, -y, z'
'-z, -x, y'
'-y, -z, x'
'x, -y, -z'
'z, -x, -y'
'y, -z, -x'
'x, -y, z'
'z, -x, y'
'y, -z, x'
'-y-1/2, -x-1/2, -z-1/2'
'-x-1/2, -z-1/2, -y-1/2'
'-z-1/2, -y-1/2, -x-1/2'
'-y-1/2, -x-1/2, z-1/2'
'-x-1/2, -z-1/2, y-1/2'
'-z-1/2, -y-1/2, x-1/2'
'-y-1/2, x-1/2, -z-1/2'
'-x-1/2, z-1/2, -y-1/2'
'-z-1/2, y-1/2, -x-1/2'
'-y-1/2, x-1/2, z-1/2'
'-x-1/2, z-1/2, y-1/2'
'-z-1/2, y-1/2, x-1/2'

loop_
_atom_site_label
_atom_site_type_symbol
_atom_site_fract_x
_atom_site_fract_y
_atom_site_fract_z
_atom_site_U_iso_or_equiv
_atom_site_adp_type
_atom_site_occupancy
_atom_site_symmetry_multiplicity
_atom_site_calc_flag
_atom_site_refinement_flags
_atom_site_disorder_assembly
_atom_site_disorder_group
I1 I 0.0000 0.0000 0.0000 0.0091(4) Uani 1 24 d S . .
I2 I 0.5000 0.0000 0.2500 0.0182(4) Uani 1 8 d S . .
Sn1 Sn 0.1261(6) 0.0000 0.3098(3) 0.0099(8) Uiso 0.603(18) 2 d SP . .
Sn2 Sn 0.0850(9) 0.0000 0.3261(5) 0.0196(13) Uiso 0.200(10) 2 d SP . .
Cu3 Cu 0.1423(14) 0.0000 0.2980(11) 0.006(3) Uiso 0.20(3) 2 d SP . .
As1 As 0.18766(5) 0.18766(5) 0.18766(5) 0.0136(3) Uani 1 3 d S . .
As2 As 0.2500 0.0000 0.5000 0.0196(5) Uani 1 8 d S . .

loop_
_atom_site_aniso_label
_atom_site_aniso_U_11
_atom_site_aniso_U_22
_atom_site_aniso_U_33
_atom_site_aniso_U_23
_atom_site_aniso_U_13
_atom_site_aniso_U_12
I1 0.0091(4) 0.0091(4) 0.0091(4) 0.000 0.000 0.000
I2 0.0216(4) 0.0216(4) 0.0114(5) 0.000 0.000 0.000
As1 0.0136(3) 0.0136(3) 0.0136(3) -0.0036(2) -0.0036(2) -0.0036(2)
As2 0.0246(10) 0.0172(5) 0.0172(5) 0.000 0.000 0.000

loop_
_atom_type_symbol
_atom_type_description
_atom_type_scat_dispersion_real
_atom_type_scat_dispersion_imag
_atom_type_scat_source
Sn Sn -0.6537 1.4246 'International Tables Vol C Tables 4.2.6.8 and 6.1.1.4'
Cu Cu 0.3201 1.2651 'International Tables Vol C Tables 4.2.6.8 and 6.1.1.4'
As As 0.0499 2.0058 'International Tables Vol C Tables 4.2.6.8 and 6.1.1.4'
I I -0.4742 1.8119 'International Tables Vol C Tables 4.2.6.8 and 6.1.1.4'

loop_
_geom_angle_atom_site_label_1
_geom_angle_atom_site_label_2
_geom_angle_atom_site_label_3
_geom_angle
_geom_angle_site_symmetry_1
_geom_angle_site_symmetry_3
_geom_angle_publ_flag
Sn1 I1 Sn1 110.44(8) . 27 ?
Sn1 I1 Sn1 69.56(8) . 3 ?
Sn1 I1 Sn1 180.00(15) 27 3 ?
Sn1 I1 Sn1 180.00(4) . 25 ?
Sn1 I1 Sn1 69.56(8) 27 25 ?
Sn1 I1 Sn1 110.44(8) 3 25 ?
Sn1 I1 Sn1 69.56(8) . 2 ?
Sn1 I1 Sn1 110.44(8) 27 2 ?
Sn1 I1 Sn1 69.56(8) 3 2 ?
Sn1 I1 Sn1 110.44(8) 25 2 ?
Sn1 I1 Sn1 110.44(8) . 26 ?
Sn1 I1 Sn1 69.56(8) 27 26 ?
Sn1 I1 Sn1 110.44(8) 3 26 ?
Sn1 I1 Sn1 69.56(8) 25 26 ?
Sn1 I1 Sn1 180.00(15) 2 26 ?
Sn1 I1 Sn1 69.56(8) . 32 ?
Sn1 I1 Sn1 69.56(8) 27 32 ?
Sn1 I1 Sn1 110.44(8) 3 32 ?
Sn1 I1 Sn1 110.44(8) 25 32 ?
Sn1 I1 Sn1 44.3(2) 2 32 ?
Sn1 I1 Sn1 135.7(2) 26 32 ?
Sn1 I1 Sn1 110.44(8) . 8 ?
Sn1 I1 Sn1 110.44(8) 27 8 ?
Sn1 I1 Sn1 69.56(8) 3 8 ?
Sn1 I1 Sn1 69.56(8) 25 8 ?
Sn1 I1 Sn1 135.7(2) 2 8 ?
Sn1 I1 Sn1 44.3(2) 26 8 ?
Sn1 I1 Sn1 180.00(15) 32 8 ?
Sn1 I1 Sn1 135.7(2) . 4 ?
Sn1 I1 Sn1 69.56(8) 27 4 ?
Sn1 I1 Sn1 110.44(8) 3 4 ?
Sn1 I1 Sn1 44.3(2) 25 4 ?
Sn1 I1 Sn1 69.56(8) 2 4 ?
Sn1 I1 Sn1 110.44(8) 26 4 ?
Sn1 I1 Sn1 69.56(8) 32 4 ?
Sn1 I1 Sn1 110.44(8) 8 4 ?
Sn1 I1 Sn1 44.3(2) . 28 ?
Sn1 I1 Sn1 110.44(8) 27 28 ?
Sn1 I1 Sn1 69.56(8) 3 28 ?
Sn1 I1 Sn1 135.7(2) 25 28 ?
Sn1 I1 Sn1 110.44(8) 2 28 ?
Sn1 I1 Sn1 69.56(8) 26 28 ?
Sn1 I1 Sn1 110.44(8) 32 28 ?
Sn1 I1 Sn1 69.56(8) 8 28 ?
Sn1 I1 Sn1 180.00(18) 4 28 ?
Sn1 I1 Sn1 110.44(8) . 6 ?
Sn1 I1 Sn1 135.7(2) 27 6 ?
Sn1 I1 Sn1 44.3(2) 3 6 ?
Sn1 I1 Sn1 69.56(8) 25 6 ?
Sn1 I1 Sn1 69.56(8) 2 6 ?
Sn1 I1 Sn1 110.44(8) 26 6 ?
Sn1 I1 Sn1 110.44(8) 32 6 ?
Sn1 I1 Sn1 69.56(8) 8 6 ?
Sn1 I1 Sn1 69.56(8) 4 6 ?
Sn1 I1 Sn1 110.44(8) 28 6 ?
Sn1 I1 Sn1 69.56(8) . 30 ?
Sn1 I1 Sn1 44.3(2) 27 30 ?
Sn1 I1 Sn1 135.7(2) 3 30 ?
Sn1 I1 Sn1 110.44(8) 25 30 ?
Sn1 I1 Sn1 110.44(8) 2 30 ?
Sn1 I1 Sn1 69.56(8) 26 30 ?
Sn1 I1 Sn1 69.56(8) 32 30 ?
Sn1 I1 Sn1 110.44(8) 8 30 ?
Sn1 I1 Sn1 110.44(8) 4 30 ?
Sn1 I1 Sn1 69.56(8) 28 30 ?
Sn1 I1 Sn1 180.00(15) 6 30 ?
Sn2 I2 Sn2 157.1(2) 20 32 ?
Sn2 I2 Sn2 31.2(3) 20 38_666 ?
Sn2 I2 Sn2 128.70(14) 32 38_666 ?
Sn2 I2 Sn2 128.70(14) 20 2 ?
Sn2 I2 Sn2 31.2(3) 32 2 ?
Sn2 I2 Sn2 109.2(3) 38_666 2 ?
Sn2 I2 Sn2 66.72(11) 20 14_545 ?
Sn2 I2 Sn2 128.70(14) 32 14_545 ?
Sn2 I2 Sn2 75.5(2) 38_666 14_545 ?
Sn2 I2 Sn2 157.1(2) 2 14_545 ?
Sn2 I2 Sn2 128.70(14) 20 26_655 ?
Sn2 I2 Sn2 66.72(11) 32 26_655 ?
Sn2 I2 Sn2 157.1(2) 38_666 26_655 ?
Sn2 I2 Sn2 75.5(2) 2 26_655 ?
Sn2 I2 Sn2 109.2(3) 14_545 26_655 ?
Sn2 I2 Sn2 75.5(2) 20 44_656 ?
Sn2 I2 Sn2 109.2(3) 32 44_656 ?
Sn2 I2 Sn2 66.72(11) 38_666 44_656 ?
Sn2 I2 Sn2 128.70(14) 2 44_656 ?
Sn2 I2 Sn2 31.2(3) 14_545 44_656 ?
Sn2 I2 Sn2 128.70(14) 26_655 44_656 ?
Sn2 I2 Sn2 109.2(3) 20 8_655 ?
Sn2 I2 Sn2 75.5(2) 32 8_655 ?
Sn2 I2 Sn2 128.70(14) 38_666 8_655 ?
Sn2 I2 Sn2 66.72(11) 2 8_655 ?
Sn2 I2 Sn2 128.70(14) 14_545 8_655 ?
Sn2 I2 Sn2 31.2(3) 26_655 8_655 ?
Sn2 I2 Sn2 157.1(2) 44_656 8_655 ?
Sn2 I2 Sn1 160.05(15) 20 32 ?
Sn2 I2 Sn1 6.70(10) 32 32 ?
Sn2 I2 Sn1 129.63(16) 38_666 32 ?
Sn2 I2 Sn1 37.6(2) 2 32 ?
Sn2 I2 Sn1 122.02(8) 14_545 32 ?
Sn2 I2 Sn1 67.97(5) 26_655 32 ?
Sn2 I2 Sn1 103.2(2) 44_656 32 ?
Sn2 I2 Sn1 79.93(17) 8_655 32 ?
Sn2 I2 Sn1 6.70(10) 20 20 ?
Sn2 I2 Sn1 160.05(15) 32 20 ?
Sn2 I2 Sn1 37.6(2) 38_666 20 ?
Sn2 I2 Sn1 129.63(15) 2 20 ?
Sn2 I2 Sn1 67.97(5) 14_545 20 ?
Sn2 I2 Sn1 122.02(8) 26_655 20 ?
Sn2 I2 Sn1 79.93(17) 44_656 20 ?
Sn2 I2 Sn1 103.2(2) 8_655 20 ?
Sn1 I2 Sn1 164.62(10) 32 20 ?
Sn2 I2 Sn1 122.02(8) 20 2 ?
Sn2 I2 Sn1 37.6(2) 32 2 ?
Sn2 I2 Sn1 103.2(2) 38_666 2 ?
Sn2 I2 Sn1 6.70(10) 2 2 ?
Sn2 I2 Sn1 160.05(15) 14_545 2 ?
Sn2 I2 Sn1 79.93(17) 26_655 2 ?
Sn2 I2 Sn1 129.63(16) 44_656 2 ?
Sn2 I2 Sn1 67.97(5) 8_655 2 ?
Sn1 I2 Sn1 43.75(16) 32 2 ?
Sn1 I2 Sn1 123.05(8) 20 2 ?
Sn2 I2 Sn1 37.6(2) 20 38_666 ?
Sn2 I2 Sn1 122.02(8) 32 38_666 ?
Sn2 I2 Sn1 6.70(11) 38_666 38_666 ?
Sn2 I2 Sn1 103.2(2) 2 38_666 ?
Sn2 I2 Sn1 79.93(17) 14_545 38_666 ?
Sn2 I2 Sn1 160.05(15) 26_655 38_666 ?
Sn2 I2 Sn1 67.97(5) 44_656 38_666 ?
Sn2 I2 Sn1 129.63(15) 8_655 38_666 ?
Sn1 I2 Sn1 123.05(8) 32 38_666 ?
Sn1 I2 Sn1 43.75(16) 20 38_666 ?
Sn1 I2 Sn1 97.27(16) 2 38_666 ?
Sn2 Sn1 As2 118.6(2) 28 . ?
Sn2 Sn1 As1 107.75(17) 28 34 ?
As2 Sn1 As1 107.23(13) . 34 ?
Sn2 Sn1 As1 107.75(17) 28 . ?
As2 Sn1 As1 107.23(13) . . ?
As1 Sn1 As1 107.8(2) 34 . ?
Sn2 Sn1 Sn1 4.43(15) 28 28 ?
As2 Sn1 Sn1 123.07(15) . 28 ?
As1 Sn1 Sn1 105.36(13) 34 28 ?
As1 Sn1 Sn1 105.36(13) . 28 ?
Sn2 Sn1 Cu3 6.9(2) 28 28 ?
As2 Sn1 Cu3 125.6(2) . 28 ?
As1 Sn1 Cu3 104.0(2) 34 28 ?
As1 Sn1 Cu3 104.0(2) . 28 ?
Sn1 Sn1 Cu3 2.5(2) 28 28 ?
Sn2 Sn1 I1 72.3(2) 28 . ?
As2 Sn1 I1 169.1(3) . . ?
As1 Sn1 I1 67.22(5) 34 . ?
As1 Sn1 I1 67.22(5) . . ?
Sn1 Sn1 I1 67.84(11) 28 . ?
Cu3 Sn1 I1 65.3(3) 28 . ?
Sn2 Sn1 I2 65.48(10) 28 3 ?
As2 Sn1 I2 74.48(7) . 3 ?
As1 Sn1 I2 172.4(2) 34 3 ?
As1 Sn1 I2 78.31(4) . 3 ?
Sn1 Sn1 I2 68.12(8) 28 3 ?
Cu3 Sn1 I2 69.66(12) 28 3 ?
I1 Sn1 I2 112.33(9) . 3 ?
Sn2 Sn1 I2 65.48(10) 28 27_556 ?
As2 Sn1 I2 74.48(7) . 27_556 ?
As1 Sn1 I2 78.31(4) 34 27_556 ?
As1 Sn1 I2 172.4(2) . 27_556 ?
Sn1 Sn1 I2 68.12(8) 28 27_556 ?
Cu3 Sn1 I2 69.66(12) 28 27_556 ?
I1 Sn1 I2 112.33(9) . 27_556 ?
I2 Sn1 I2 95.21(13) 3 27_556 ?
Sn2 Sn1 Cu3 126.7(3) 28 38_666 ?
As2 Sn1 Cu3 37.75(17) . 38_666 ?
As1 Sn1 Cu3 124.0(4) 34 38_666 ?
As1 Sn1 Cu3 69.84(9) . 38_666 ?
Sn1 Sn1 Cu3 129.8(3) 28 38_666 ?
Cu3 Sn1 Cu3 131.5(2) 28 38_666 ?
I1 Sn1 Cu3 136.81(10) . 38_666 ?
I2 Sn1 Cu3 62.0(2) 3 38_666 ?
I2 Sn1 Cu3 110.84(11) 27_556 38_666 ?
Sn2 Sn1 Cu3 126.7(3) 28 44_656 ?
As2 Sn1 Cu3 37.75(17) . 44_656 ?
As1 Sn1 Cu3 69.84(9) 34 44_656 ?
As1 Sn1 Cu3 124.0(4) . 44_656 ?
Sn1 Sn1 Cu3 129.8(3) 28 44_656 ?
Cu3 Sn1 Cu3 131.5(2) 28 44_656 ?
I1 Sn1 Cu3 136.81(10) . 44_656 ?
I2 Sn1 Cu3 110.84(11) 3 44_656 ?
I2 Sn1 Cu3 62.0(2) 27_556 44_656 ?
Cu3 Sn1 Cu3 68.0(4) 38_666 44_656 ?
Sn2 Sn1 As1 120.66(8) 28 37_666 ?
As2 Sn1 As1 73.42(7) . 37_666 ?
As1 Sn1 As1 124.2(2) 34 37_666 ?
As1 Sn1 As1 34.29(5) . 37_666 ?
Sn1 Sn1 As1 120.80(8) 28 37_666 ?
Cu3 Sn1 As1 120.79(8) 28 37_666 ?
I1 Sn1 As1 101.52(7) . 37_666 ?
I2 Sn1 As1 63.418(10) 3 37_666 ?
I2 Sn1 As1 145.20(6) 27_556 37_666 ?
Cu3 Sn1 As1 35.72(11) 38_666 37_666 ?
Cu3 Sn1 As1 98.5(3) 44_656 37_666 ?
Cu3 Sn2 Sn2 153.8(8) . 28 ?
Cu3 Sn2 Sn1 149.4(8) . 28 ?
Sn2 Sn2 Sn1 4.43(15) 28 28 ?
Cu3 Sn2 Cu3 146.8(10) . 28 ?
Sn2 Sn2 Cu3 7.1(2) 28 28 ?
Sn1 Sn2 Cu3 2.6(3) 28 28 ?
Cu3 Sn2 As2 72.7(9) . . ?
Sn2 Sn2 As2 133.5(2) 28 . ?
Sn1 Sn2 As2 137.9(3) 28 . ?
Cu3 Sn2 As2 140.6(4) 28 . ?
Cu3 Sn2 As1 53.0(3) . 34 ?
Sn2 Sn2 As1 113.76(18) 28 34 ?
Sn1 Sn2 As1 111.08(17) 28 34 ?
Cu3 Sn2 As1 109.5(2) 28 34 ?
As2 Sn2 As1 96.7(3) . 34 ?
Cu3 Sn2 As1 53.0(3) . . ?
Sn2 Sn2 As1 113.76(18) 28 . ?
Sn1 Sn2 As1 111.08(17) 28 . ?
Cu3 Sn2 As1 109.5(2) 28 . ?
As2 Sn2 As1 96.7(3) . . ?
As1 Sn2 As1 94.9(3) 34 . ?
Cu3 Sn2 I2 118.9(4) . 3 ?
Sn2 Sn2 I2 74.40(15) 28 3 ?
Sn1 Sn2 I2 77.0(2) 28 3 ?
Cu3 Sn2 I2 78.5(2) 28 3 ?
As2 Sn2 I2 77.66(8) . 3 ?
As1 Sn2 I2 171.7(3) 34 3 ?
As1 Sn2 I2 79.911(16) . 3 ?
Cu3 Sn2 I2 118.9(4) . 27_556 ?
Sn2 Sn2 I2 74.40(15) 28 27_556 ?
Sn1 Sn2 I2 77.0(2) 28 27_556 ?
Cu3 Sn2 I2 78.5(2) 28 27_556 ?
As2 Sn2 I2 77.66(8) . 27_556 ?
As1 Sn2 I2 79.911(16) 34 27_556 ?
As1 Sn2 I2 171.7(3) . 27_556 ?
I2 Sn2 I2 104.5(2) 3 27_556 ?
Cu3 Sn2 I1 78.4(7) . . ?
Sn2 Sn2 I1 75.39(17) 28 . ?
Sn1 Sn2 I1 70.96(16) 28 . ?
Cu3 Sn2 I1 68.3(3) 28 . ?
As2 Sn2 I1 151.1(4) . . ?
As1 Sn2 I1 64.89(10) 34 . ?
As1 Sn2 I1 64.89(10) . . ?
I2 Sn2 I1 117.67(11) 3 . ?
I2 Sn2 I1 117.67(11) 27_556 . ?
Cu3 Sn2 Sn2 116.2(8) . 4_556 ?
Sn2 Sn2 Sn2 90.0 28 4_556 ?
Sn1 Sn2 Sn2 94.43(15) 28 4_556 ?
Cu3 Sn2 Sn2 97.1(2) 28 4_556 ?
As2 Sn2 Sn2 43.5(2) . 4_556 ?
As1 Sn2 Sn2 122.92(7) 34 4_556 ?
As1 Sn2 Sn2 122.92(7) . 4_556 ?
I2 Sn2 Sn2 56.64(6) 3 4_556 ?
I2 Sn2 Sn2 56.64(6) 27_556 4_556 ?
I1 Sn2 Sn2 165.39(17) . 4_556 ?
Cu3 Sn2 As1 120.8(6) . 28 ?
Sn2 Sn2 As1 40.54(12) 28 28 ?
Sn1 Sn2 As1 38.05(10) 28 28 ?
Cu3 Sn2 As1 36.72(15) 28 28 ?
As2 Sn2 As1 143.43(14) . 28 ?
As1 Sn2 As1 73.22(7) 34 28 ?
As1 Sn2 As1 118.79(11) . 28 ?
I2 Sn2 As1 114.9(3) 3 28 ?
I2 Sn2 As1 66.07(12) 27_556 28 ?
I1 Sn2 As1 55.59(7) . 28 ?
Sn2 Sn2 As1 112.70(11) 4_556 28 ?
Sn2 Cu3 As1 113.7(4) . 34 ?
Sn2 Cu3 As1 113.7(4) . . ?
As1 Cu3 As1 115.1(6) 34 . ?
Sn2 Cu3 As2 91.9(9) . . ?
As1 Cu3 As2 110.0(3) 34 . ?
As1 Cu3 As2 110.0(3) . . ?
Sn2 Cu3 Sn2 19.1(7) . 28 ?
As1 Cu3 Sn2 105.3(3) 34 28 ?
As1 Cu3 Sn2 105.3(3) . 28 ?
As2 Cu3 Sn2 111.0(6) . 28 ?
Sn2 Cu3 Sn1 23.7(6) . 28 ?
As1 Cu3 Sn1 103.0(3) 34 28 ?
As1 Cu3 Sn1 103.0(3) . 28 ?
As2 Cu3 Sn1 115.6(5) . 28 ?
Sn2 Cu3 Sn1 4.55(12) 28 28 ?
Sn2 Cu3 Sn2 145.4(7) . 32 ?
As1 Cu3 Sn2 44.5(3) 34 32 ?
As1 Cu3 Sn2 71.6(4) . 32 ?
As2 Cu3 Sn2 119.3(5) . 32 ?
Sn2 Cu3 Sn2 127.5(3) 28 32 ?
Sn1 Cu3 Sn2 123.1(2) 28 32 ?
Sn2 Cu3 Sn2 145.4(7) . 2 ?
As1 Cu3 Sn2 71.6(4) 34 2 ?
As1 Cu3 Sn2 44.5(3) . 2 ?
As2 Cu3 Sn2 119.3(5) . 2 ?
Sn2 Cu3 Sn2 127.5(3) 28 2 ?
Sn1 Cu3 Sn2 123.1(2) 28 2 ?
Sn2 Cu3 Sn2 27.3(3) 32 2 ?
Sn2 Cu3 Sn1 109.2(8) . 38_666 ?
As1 Cu3 Sn1 126.2(5) 34 38_666 ?
As1 Cu3 Sn1 72.69(18) . 38_666 ?
As2 Cu3 Sn1 37.37(13) . 38_666 ?
Sn2 Cu3 Sn1 124.6(4) 28 38_666 ?
Sn1 Cu3 Sn1 128.0(4) 28 38_666 ?
Sn2 Cu3 Sn1 105.0(4) 32 38_666 ?
Sn2 Cu3 Sn1 90.6(3) 2 38_666 ?
Sn2 Cu3 Sn1 109.2(8) . 44_656 ?
As1 Cu3 Sn1 72.69(18) 34 44_656 ?
As1 Cu3 Sn1 126.2(5) . 44_656 ?
As2 Cu3 Sn1 37.37(13) . 44_656 ?
Sn2 Cu3 Sn1 124.6(4) 28 44_656 ?
Sn1 Cu3 Sn1 128.0(4) 28 44_656 ?
Sn2 Cu3 Sn1 90.6(3) 32 44_656 ?
Sn2 Cu3 Sn1 105.0(4) 2 44_656 ?
Sn1 Cu3 Sn1 63.5(2) 38_666 44_656 ?
Sn2 Cu3 Sn1 140.7(7) . 32 ?
As1 Cu3 Sn1 37.7(2) 34 32 ?
As1 Cu3 Sn1 78.0(4) . 32 ?
As2 Cu3 Sn1 120.4(5) . 32 ?
Sn2 Cu3 Sn1 123.8(2) 28 32 ?
Sn1 Cu3 Sn1 119.7(3) 28 32 ?
Sn2 Cu3 Sn1 6.98(11) 32 32 ?
Sn2 Cu3 Sn1 34.0(3) 2 32 ?
Sn1 Cu3 Sn1 110.2(5) 38_666 32 ?
Sn1 Cu3 Sn1 88.9(3) 44_656 32 ?
Sn2 Cu3 Sn1 140.7(7) . 2 ?
As1 Cu3 Sn1 78.0(4) 34 2 ?
As1 Cu3 Sn1 37.7(2) . 2 ?
As2 Cu3 Sn1 120.4(5) . 2 ?
Sn2 Cu3 Sn1 123.8(2) 28 2 ?
Sn1 Cu3 Sn1 119.7(3) 28 2 ?
Sn2 Cu3 Sn1 34.0(3) 32 2 ?
Sn2 Cu3 Sn1 6.98(11) 2 2 ?
Sn1 Cu3 Sn1 88.9(3) 38_666 2 ?
Sn1 Cu3 Sn1 110.2(5) 44_656 2 ?
Sn1 Cu3 Sn1 40.5(3) 32 2 ?
As1 As1 Cu3 108.6(2) 37_666 3 ?
As1 As1 Cu3 108.6(2) 37_666 2 ?
Cu3 As1 Cu3 110.3(2) 3 2 ?
As1 As1 Cu3 108.6(2) 37_666 . ?
Cu3 As1 Cu3 110.3(2) 3 . ?
Cu3 As1 Cu3 110.3(2) 2 . ?
As1 As1 Sn1 108.42(5) 37_666 . ?
Cu3 As1 Sn1 106.5(3) 3 . ?
Cu3 As1 Sn1 114.2(3) 2 . ?
Cu3 As1 Sn1 4.4(3) . . ?
As1 As1 Sn1 108.42(5) 37_666 3 ?
Cu3 As1 Sn1 4.4(3) 3 3 ?
Cu3 As1 Sn1 106.5(3) 2 3 ?
Cu3 As1 Sn1 114.2(3) . 3 ?
Sn1 As1 Sn1 110.50(5) . 3 ?
As1 As1 Sn1 108.42(5) 37_666 2 ?
Cu3 As1 Sn1 114.2(3) 3 2 ?
Cu3 As1 Sn1 4.4(3) 2 2 ?
Cu3 As1 Sn1 106.5(3) . 2 ?
Sn1 As1 Sn1 110.50(5) . 2 ?
Sn1 As1 Sn1 110.50(5) 3 2 ?
As1 As1 Sn2 110.12(8) 37_666 . ?
Cu3 As1 Sn2 97.8(4) 3 . ?
Cu3 As1 Sn2 120.5(4) 2 . ?
Cu3 As1 Sn2 13.3(4) . . ?
Sn1 As1 Sn2 8.97(11) . . ?
Sn1 As1 Sn2 101.87(12) 3 . ?
Sn1 As1 Sn2 117.13(9) 2 . ?
As1 As1 Sn2 110.12(8) 37_666 3 ?
Cu3 As1 Sn2 13.3(4) 3 3 ?
Cu3 As1 Sn2 97.8(4) 2 3 ?
Cu3 As1 Sn2 120.5(4) . 3 ?
Sn1 As1 Sn2 117.13(9) . 3 ?
Sn1 As1 Sn2 8.97(11) 3 3 ?
Sn1 As1 Sn2 101.87(12) 2 3 ?
Sn2 As1 Sn2 108.81(8) . 3 ?
As1 As1 Sn2 110.12(8) 37_666 2 ?
Cu3 As1 Sn2 120.5(4) 3 2 ?
Cu3 As1 Sn2 13.3(4) 2 2 ?
Cu3 As1 Sn2 97.8(4) . 2 ?
Sn1 As1 Sn2 101.87(12) . 2 ?
Sn1 As1 Sn2 117.13(9) 3 2 ?
Sn1 As1 Sn2 8.97(11) 2 2 ?
Sn2 As1 Sn2 108.81(8) . 2 ?
Sn2 As1 Sn2 108.81(8) 3 2 ?
As1 As1 Sn2 121.19(10) 37_666 32 ?
Cu3 As1 Sn2 126.6(3) 3 32 ?
Cu3 As1 Sn2 38.0(3) 2 32 ?
Cu3 As1 Sn2 72.4(4) . 32 ?
Sn1 As1 Sn2 76.3(2) . 32 ?
Sn1 As1 Sn2 124.96(8) 3 32 ?
Sn1 As1 Sn2 34.2(2) 2 32 ?
Sn2 As1 Sn2 83.1(3) . 32 ?
Sn2 As1 Sn2 119.11(15) 3 32 ?
Sn2 As1 Sn2 25.7(3) 2 32 ?
As1 As1 Sn2 121.19(9) 37_666 28 ?
Cu3 As1 Sn2 72.4(4) 3 28 ?
Cu3 As1 Sn2 126.6(3) 2 28 ?
Cu3 As1 Sn2 38.0(3) . 28 ?
Sn1 As1 Sn2 34.2(2) . 28 ?
Sn1 As1 Sn2 76.3(2) 3 28 ?
Sn1 As1 Sn2 124.96(8) 2 28 ?
Sn2 As1 Sn2 25.7(3) . 28 ?
Sn2 As1 Sn2 83.1(3) 3 28 ?
Sn2 As1 Sn2 119.11(15) 2 28 ?
Sn2 As1 Sn2 95.61(13) 32 28 ?
Sn1 As2 Sn1 107.32(15) 38_666 . ?
Sn1 As2 Sn1 113.9(3) 38_666 44_656 ?
Sn1 As2 Sn1 107.32(15) . 44_656 ?
Sn1 As2 Sn1 107.32(15) 38_666 4_556 ?
Sn1 As2 Sn1 113.9(3) . 4_556 ?
Sn1 As2 Sn1 107.32(15) 44_656 4_556 ?
Sn1 As2 Cu3 104.9(2) 38_666 . ?
Sn1 As2 Cu3 5.0(4) . . ?
Sn1 As2 Cu3 104.9(2) 44_656 . ?
Sn1 As2 Cu3 118.9(5) 4_556 . ?
Sn1 As2 Cu3 5.0(4) 38_666 38_666 ?
Sn1 As2 Cu3 104.9(2) . 38_666 ?
Sn1 As2 Cu3 118.9(5) 44_656 38_666 ?
Sn1 As2 Cu3 104.9(2) 4_556 38_666 ?
Cu3 As2 Cu3 102.8(3) . 38_666 ?
Sn1 As2 Cu3 118.9(5) 38_666 44_656 ?
Sn1 As2 Cu3 104.9(2) . 44_656 ?
Sn1 As2 Cu3 5.0(4) 44_656 44_656 ?
Sn1 As2 Cu3 104.9(2) 4_556 44_656 ?
Cu3 As2 Cu3 102.8(3) . 44_656 ?
Cu3 As2 Cu3 123.9(8) 38_666 44_656 ?
Sn1 As2 Cu3 104.9(2) 38_666 4_556 ?
Sn1 As2 Cu3 118.9(5) . 4_556 ?
Sn1 As2 Cu3 104.9(2) 44_656 4_556 ?
Sn1 As2 Cu3 5.0(4) 4_556 4_556 ?
Cu3 As2 Cu3 123.9(8) . 4_556 ?
Cu3 As2 Cu3 102.8(3) 38_666 4_556 ?
Cu3 As2 Cu3 102.8(3) 44_656 4_556 ?
Sn1 As2 Sn2 10.43(15) 38_666 38_666 ?
Sn1 As2 Sn2 112.06(18) . 38_666 ?
Sn1 As2 Sn2 103.4(4) 44_656 38_666 ?
Sn1 As2 Sn2 112.06(18) 4_556 38_666 ?
Cu3 As2 Sn2 108.9(3) . 38_666 ?
Cu3 As2 Sn2 15.4(5) 38_666 38_666 ?
Cu3 As2 Sn2 108.4(4) 44_656 38_666 ?
Cu3 As2 Sn2 108.9(3) 4_556 38_666 ?
Sn1 As2 Sn2 112.06(18) 38_666 . ?
Sn1 As2 Sn2 10.43(15) . . ?
Sn1 As2 Sn2 112.06(18) 44_656 . ?
Sn1 As2 Sn2 103.4(4) 4_556 . ?
Cu3 As2 Sn2 15.4(5) . . ?
Cu3 As2 Sn2 108.9(3) 38_666 . ?
Cu3 As2 Sn2 108.9(3) 44_656 . ?
Cu3 As2 Sn2 108.4(4) 4_556 . ?
Sn2 As2 Sn2 118.3(3) 38_666 . ?
Sn1 As2 Sn2 112.06(18) 38_666 4_556 ?
Sn1 As2 Sn2 103.4(4) . 4_556 ?
Sn1 As2 Sn2 112.06(18) 44_656 4_556 ?
Sn1 As2 Sn2 10.43(15) 4_556 4_556 ?
Cu3 As2 Sn2 108.4(4) . 4_556 ?
Cu3 As2 Sn2 108.9(3) 38_666 4_556 ?
Cu3 As2 Sn2 108.9(3) 44_656 4_556 ?
Cu3 As2 Sn2 15.4(5) 4_556 4_556 ?
Sn2 As2 Sn2 118.3(3) 38_666 4_556 ?
Sn2 As2 Sn2 93.0(4) . 4_556 ?
Sn1 As2 Sn2 103.4(4) 38_666 44_656 ?
Sn1 As2 Sn2 112.06(18) . 44_656 ?
Sn1 As2 Sn2 10.43(15) 44_656 44_656 ?
Sn1 As2 Sn2 112.06(18) 4_556 44_656 ?
Cu3 As2 Sn2 108.9(3) . 44_656 ?
Cu3 As2 Sn2 108.4(4) 38_666 44_656 ?
Cu3 As2 Sn2 15.4(5) 44_656 44_656 ?
Cu3 As2 Sn2 108.9(3) 4_556 44_656 ?
Sn2 As2 Sn2 93.0(4) 38_666 44_656 ?
Sn2 As2 Sn2 118.3(3) . 44_656 ?
Sn2 As2 Sn2 118.3(3) 4_556 44_656 ?

loop_
_geom_bond_atom_site_label_1
_geom_bond_atom_site_label_2
_geom_bond_distance
_geom_bond_site_symmetry_2
_geom_bond_publ_flag
I1 Sn1 3.737(2) . y
I1 Sn1 3.737(2) 27 y
I1 Sn1 3.737(2) 3 y
I1 Sn1 3.737(2) 25 y
I1 Sn1 3.737(2) 2 y
I1 Sn1 3.737(2) 26 y
I1 Sn1 3.737(2) 32 y
I1 Sn1 3.737(2) 8 y
I1 Sn1 3.737(2) 4 y
I1 Sn1 3.737(2) 28 y
I1 Sn1 3.737(2) 6 y
I1 Sn1 3.737(2) 30 y
I2 Sn2 3.532(5) 20 y
I2 Sn2 3.532(5) 32 y
I2 Sn2 3.532(5) 38_666 y
I2 Sn2 3.532(5) 2 y
I2 Sn2 3.532(5) 14_545 y
I2 Sn2 3.532(5) 26_655 y
I2 Sn2 3.532(5) 44_656 y
I2 Sn2 3.532(5) 8_655 y
I2 Sn1 3.782(4) 32 y
I2 Sn1 3.782(4) 20 y
I2 Sn1 3.782(4) 2 y
I2 Sn1 3.782(4) 38_666 y
Sn1 Sn2 2.366(16) 28 n
Sn1 As2 2.536(2) . y
Sn1 As1 2.594(3) 34 y
Sn1 As1 2.594(3) . y
Sn1 Sn1 2.818(13) 28 y
Sn1 Cu3 3.002(18) 28 y
Sn1 I2 3.782(4) 3 n
Sn1 I2 3.782(4) 27_556 n
Sn1 Cu3 4.038(7) 38_666 n
Sn1 Cu3 4.038(7) 44_656 n
Sn1 As1 4.063(3) 37_666 n
Sn2 Cu3 0.71(2) . n
Sn2 Sn2 1.90(2) 28 n
Sn2 Sn1 2.366(16) 28 n
Sn2 Cu3 2.559(18) 28 y
Sn2 As2 2.678(5) . y
Sn2 As1 2.847(7) 34 y
Sn2 As1 2.847(7) . y
Sn2 I2 3.532(5) 3 n
Sn2 I2 3.532(5) 27_556 n
Sn2 Sn2 3.885(11) 4_556 n
Sn2 As1 4.009(7) 28 n
Cu3 As1 2.484(8) 34 y
Cu3 As1 2.484(8) . y
Cu3 As2 2.558(10) . y
Cu3 Sn2 2.559(18) 28 y
Cu3 Sn1 3.002(18) 28 n
Cu3 Sn2 4.026(16) 32 n
Cu3 Sn2 4.026(16) 2 n
Cu3 Sn1 4.038(7) 38_666 n
Cu3 Sn1 4.038(7) 44_656 n
Cu3 Sn1 4.071(15) 32 n
Cu3 Sn1 4.071(15) 2 n
As1 As1 2.413(2) 37_666 y
As1 Cu3 2.484(8) 3 y
As1 Cu3 2.484(8) 2 y
As1 Sn1 2.594(3) 3 y
As1 Sn1 2.594(3) 2 y
As1 Sn2 2.847(7) 3 y
As1 Sn2 2.847(7) 2 y
As1 Sn2 4.009(7) 32 n
As1 Sn2 4.009(7) 28 n
As2 Sn1 2.536(2) 38_666 y
As2 Sn1 2.536(2) 44_656 y
As2 Sn1 2.536(2) 4_556 y
As2 Cu3 2.558(10) 38_666 y
As2 Cu3 2.558(10) 44_656 y
As2 Cu3 2.558(10) 4_556 y
As2 Sn2 2.678(5) 38_666 y
As2 Sn2 2.678(5) 4_556 y
As2 Sn2 2.678(5) 44_656 y
